data_7053449
loop_
_publ_author_name
'Jiang, Xin-Dong'
'Matsukawa, Shiro'
'Fukuzaki, Yuta'
'Yamamoto, Yohsuke'

_publ_section_title
;
 Formation of epoxides from pentacoordinated organoarsenic compounds with
 a \b-hydroxyethyl group
;
_journal_issue 8
_journal_name_full 'New Journal of Chemistry'
_journal_page_first 1623
_journal_paper_doi 10.1039/c0nj00035c
_journal_volume 34
_journal_year 2010
_chemical_formula_sum 'C32 H21 As F12 O3'
_chemical_formula_weight 756.41
_chemical_melting_point 57
_chemical_name_systematic
;
?
;
_space_group_IT_number 15
_symmetry_cell_setting monoclinic
_symmetry_space_group_name_Hall '-C 2yc'
_symmetry_space_group_name_H-M 'C 1 2/c 1'
_atom_sites_solution_hydrogens geom
_atom_sites_solution_primary direct
_atom_sites_solution_secondary difmap
_audit_creation_method SHELXL-97
_cell_angle_alpha 90.00
_cell_angle_beta 93.5260(10)
_cell_angle_gamma 90.00
_cell_formula_units_Z 16
_cell_length_a 40.3950(8)
_cell_length_b 12.0720(2)
_cell_length_c 26.7000(6)
_cell_measurement_temperature 173
_cell_measurement_theta_max 27.89
_cell_measurement_theta_min 1.76
_cell_volume 12995.6(4)
_computing_cell_refinement 'HKL(Otwinowski, 1997)'
_computing_data_collection 'HKL(Otwinowski, 1997)'
_computing_data_reduction 'HKL(Otwinowski, 1997)'
_computing_structure_refinement 'SHELXL-97 (Sheldrick, 1997)'
_computing_structure_solution 'SHELXS-97 (Sheldrick, 1990)'
_diffrn_ambient_temperature 173
_diffrn_detector_area_resol_mean 10.00
_diffrn_measured_fraction_theta_full 0.942
_diffrn_measured_fraction_theta_max 0.942
_diffrn_measurement_device_type 'MacScience DIP2030 Imaging Plate'
_diffrn_measurement_method \w
_diffrn_radiation_monochromator graphite
_diffrn_radiation_source 'fine-focus sealed tube'
_diffrn_radiation_type MoK\a
_diffrn_radiation_wavelength 0.71069
_diffrn_reflns_av_R_equivalents 0.0000
_diffrn_reflns_av_sigmaI/netI 0.0402
_diffrn_reflns_limit_h_max 53
_diffrn_reflns_limit_h_min 0
_diffrn_reflns_limit_k_max 15
_diffrn_reflns_limit_k_min 0
_diffrn_reflns_limit_l_max 34
_diffrn_reflns_limit_l_min -35
_diffrn_reflns_number 14609
_diffrn_reflns_theta_full 27.89
_diffrn_reflns_theta_max 27.89
_diffrn_reflns_theta_min 1.76
_exptl_absorpt_coefficient_mu 1.147
_exptl_absorpt_correction_type none
_exptl_crystal_colour colorless
_exptl_crystal_density_diffrn 1.546
_exptl_crystal_density_method 'not measured'
_exptl_crystal_description plate
_exptl_crystal_F_000 6048
_exptl_crystal_size_max 0.30
_exptl_crystal_size_mid 0.20
_exptl_crystal_size_min 0.20
_refine_diff_density_max 2.144
_refine_diff_density_min -1.423
_refine_diff_density_rms 0.319
_refine_ls_extinction_method none
_refine_ls_goodness_of_fit_ref 1.112
_refine_ls_hydrogen_treatment constr
_refine_ls_matrix_type full
_refine_ls_number_parameters 912
_refine_ls_number_reflns 14609
_refine_ls_number_restraints 0
_refine_ls_restrained_S_all 1.112
_refine_ls_R_factor_all 0.0924
_refine_ls_R_factor_gt 0.0640
_refine_ls_shift/su_max 0.001
_refine_ls_shift/su_mean 0.000
_refine_ls_structure_factor_coef Fsqd
_refine_ls_weighting_details 'calc w=1/[\s^2^(Fo^2^)+(0.1171P)^2^+44.3521P] where P=(Fo^2^+2Fc^2^)/3'
_refine_ls_weighting_scheme calc
_refine_ls_wR_factor_gt 0.1789
_refine_ls_wR_factor_ref 0.2135
_reflns_number_gt 11392
_reflns_number_total 14609
_reflns_threshold_expression >2sigma(I)
_cod_data_source_file c0nj00035c.txt
_cod_data_source_block Rf2AsCH2CPh2OH_a
_cod_original_sg_symbol_H-M C2/c
_cod_database_code 7053449

loop_
_symmetry_equiv_pos_as_xyz
'x, y, z'
'-x, y, -z+1/2'
'x+1/2, y+1/2, z'
'-x+1/2, y+1/2, -z+1/2'
'-x, -y, -z'
'x, -y, z-1/2'
'-x+1/2, -y+1/2, -z'
'x+1/2, -y+1/2, z-1/2'

loop_
_atom_site_label
_atom_site_type_symbol
_atom_site_fract_x
_atom_site_fract_y
_atom_site_fract_z
_atom_site_U_iso_or_equiv
_atom_site_adp_type
_atom_site_occupancy
_atom_site_symmetry_multiplicity
_atom_site_calc_flag
_atom_site_refinement_flags
_atom_site_disorder_assembly
_atom_site_disorder_group
C1 C 0.07247(11) 1.0054(4) 0.49956(16) 0.0357(9) Uani 1 1 d . . .
C2 C 0.06157(12) 0.9279(5) 0.53355(16) 0.0422(11) Uani 1 1 d . . .
H1 H 0.0710 0.8559 0.5359 0.051 Uiso 1 1 calc R . .
C3 C 0.03642(15) 0.9590(6) 0.5639(2) 0.0584(16) Uani 1 1 d . . .
H2 H 0.0288 0.9083 0.5879 0.070 Uiso 1 1 calc R . .
C4 C 0.02253(16) 1.0619(7) 0.5595(2) 0.070(2) Uani 1 1 d . . .
H3 H 0.0053 1.0816 0.5804 0.084 Uiso 1 1 calc R . .
C5 C 0.03294(17) 1.1381(6) 0.5252(2) 0.0673(18) Uani 1 1 d . . .
H4 H 0.0225 1.2086 0.5220 0.081 Uiso 1 1 calc R . .
C6 C 0.05895(14) 1.1104(5) 0.49544(19) 0.0475(12) Uani 1 1 d . . .
C7 C 0.07415(14) 1.1839(5) 0.4567(2) 0.0490(12) Uani 1 1 d . . .
C8 C 0.04894(16) 1.1934(5) 0.4103(2) 0.0584(15) Uani 1 1 d . . .
C9 C 0.08354(18) 1.2980(5) 0.4782(3) 0.0662(18) Uani 1 1 d . . .
C10 C 0.10446(12) 0.9345(5) 0.38737(16) 0.0435(12) Uani 1 1 d . . .
C11 C 0.10521(14) 1.0058(6) 0.34713(18) 0.0563(15) Uani 1 1 d . . .
H5 H 0.1064 1.0838 0.3516 0.068 Uiso 1 1 calc R . .
C12 C 0.10417(16) 0.9567(8) 0.2983(2) 0.074(2) Uani 1 1 d . . .
H6 H 0.1050 1.0025 0.2694 0.089 Uiso 1 1 calc R . .
C13 C 0.10194(18) 0.8439(8) 0.2928(2) 0.072(2) Uani 1 1 d . . .
H7 H 0.1011 0.8131 0.2600 0.087 Uiso 1 1 calc R . .
C14 C 0.10087(16) 0.7738(7) 0.3335(2) 0.0670(18) Uani 1 1 d . . .
H8 H 0.0990 0.6960 0.3291 0.080 Uiso 1 1 calc R . .
C15 C 0.10269(13) 0.8214(5) 0.38187(18) 0.0473(12) Uani 1 1 d . . .
C16 C 0.10278(12) 0.7566(4) 0.43025(18) 0.0409(11) Uani 1 1 d . . .
C17 C 0.06866(14) 0.7014(5) 0.4362(2) 0.0561(15) Uani 1 1 d . . .
C18 C 0.13051(14) 0.6667(5) 0.4332(2) 0.0515(13) Uani 1 1 d . . .
C19 C 0.15285(11) 0.9964(4) 0.49016(16) 0.0348(9) Uani 1 1 d . . .
H9 H 0.1499 1.0098 0.5262 0.042 Uiso 1 1 calc R . .
H10 H 0.1642 0.9240 0.4878 0.042 Uiso 1 1 calc R . .
C20 C 0.17669(12) 1.0851(4) 0.47263(18) 0.0385(10) Uani 1 1 d . A .
C21 C 0.20998(12) 1.0703(4) 0.50318(17) 0.0372(9) Uani 1 1 d . . .
C22 C 0.2213(3) 0.9864(10) 0.5336(5) 0.057(3) Uani 0.50 1 d P A 2
H11 H 0.2065 0.9270 0.5388 0.068 Uiso 0.50 1 calc PR A 2
C23 C 0.2530(3) 0.9797(13) 0.5581(5) 0.062(4) Uani 0.50 1 d P A 2
H12 H 0.2592 0.9163 0.5775 0.074 Uiso 0.50 1 calc PR A 2
C24 C 0.2746(4) 1.0637(14) 0.5538(6) 0.047(3) Uani 0.50 1 d P A 2
H13 H 0.2958 1.0603 0.5711 0.056 Uiso 0.50 1 calc PR A 2
C25 C 0.2661(3) 1.1543(10) 0.5246(5) 0.054(3) Uani 0.50 1 d P A 2
H14 H 0.2817 1.2123 0.5212 0.065 Uiso 0.50 1 calc PR A 2
C26 C 0.2350(3) 1.1616(8) 0.5001(4) 0.046(2) Uani 0.50 1 d P A 2
H15 H 0.2293 1.2258 0.4809 0.055 Uiso 0.50 1 calc PR A 2
C27 C 0.18066(12) 1.0774(5) 0.41615(19) 0.0447(12) Uani 1 1 d . . .
C28 C 0.18696(14) 0.9776(6) 0.3931(2) 0.0545(14) Uani 1 1 d . A .
H16 H 0.1892 0.9121 0.4127 0.065 Uiso 1 1 calc R . .
C29 C 0.19008(17) 0.9719(8) 0.3413(2) 0.075(2) Uani 1 1 d . . .
H17 H 0.1941 0.9025 0.3259 0.090 Uiso 1 1 calc R A .
C30 C 0.18739(16) 1.0660(10) 0.3124(3) 0.087(3) Uani 1 1 d . A .
H18 H 0.1889 1.0615 0.2771 0.104 Uiso 1 1 calc R . .
C31 C 0.18262(18) 1.1656(8) 0.3345(3) 0.077(2) Uani 1 1 d . . .
H19 H 0.1818 1.2310 0.3147 0.093 Uiso 1 1 calc R A .
C32 C 0.17886(15) 1.1732(6) 0.3866(2) 0.0630(17) Uani 1 1 d . A .
H20 H 0.1751 1.2431 0.4016 0.076 Uiso 1 1 calc R . .
O1 O 0.10327(9) 1.1363(3) 0.44090(13) 0.0432(8) Uani 1 1 d . . .
O2 O 0.10945(8) 0.8251(3) 0.47096(11) 0.0365(7) Uani 1 1 d . . .
O3 O 0.16526(10) 1.1915(3) 0.48646(16) 0.0521(9) Uani 1 1 d . . .
H21 H 0.1451 1.1979 0.4774 0.078 Uiso 1 1 calc R A .
As1 As 0.108714(11) 0.98061(4) 0.457002(15) 0.03101(13) Uani 1 1 d . . .
F1 F 0.06200(11) 1.2501(4) 0.37253(16) 0.0823(13) Uani 1 1 d . . .
F2 F 0.04162(9) 1.0938(3) 0.39171(12) 0.0579(8) Uani 1 1 d . . .
F3 F 0.02081(10) 1.2426(4) 0.42110(17) 0.0810(12) Uani 1 1 d . . .
F4 F 0.10190(13) 1.3548(3) 0.44655(19) 0.0895(14) Uani 1 1 d . . .
F5 F 0.05744(13) 1.3610(4) 0.48690(19) 0.0938(15) Uani 1 1 d . . .
F6 F 0.10175(11) 1.2874(3) 0.52081(16) 0.0810(13) Uani 1 1 d . . .
F7 F 0.06659(11) 0.6500(4) 0.48004(15) 0.0746(11) Uani 1 1 d . . .
F8 F 0.04511(8) 0.7810(4) 0.43320(14) 0.0688(10) Uani 1 1 d . . .
F9 F 0.06028(10) 0.6295(4) 0.39953(16) 0.0853(14) Uani 1 1 d . . .
F10 F 0.13247(11) 0.6131(3) 0.47640(15) 0.0659(10) Uani 1 1 d . . .
F11 F 0.12650(11) 0.5910(3) 0.39640(16) 0.0761(12) Uani 1 1 d . . .
F12 F 0.15995(8) 0.7155(3) 0.42775(14) 0.0594(8) Uani 1 1 d . . .
C33 C 0.2082(3) 1.0808(9) 0.5534(4) 0.046(2) Uani 0.50 1 d P A 1
H22 H 0.1878 1.0988 0.5674 0.055 Uiso 0.50 1 calc PR A 1
C34 C 0.2368(3) 1.0646(11) 0.5844(4) 0.053(3) Uani 0.50 1 d P A 1
H23 H 0.2360 1.0746 0.6196 0.064 Uiso 0.50 1 calc PR A 1
C35 C 0.2662(4) 1.0342(14) 0.5645(7) 0.049(3) Uani 0.50 1 d P A 1
H24 H 0.2858 1.0249 0.5857 0.058 Uiso 0.50 1 calc PR A 1
C36 C 0.2667(3) 1.0174(9) 0.5128(4) 0.045(2) Uani 0.50 1 d P A 1
H25 H 0.2867 0.9965 0.4986 0.054 Uiso 0.50 1 calc PR A 1
C37 C 0.2381(2) 1.0310(8) 0.4822(4) 0.039(2) Uani 0.50 1 d P A 1
H26 H 0.2378 1.0136 0.4475 0.047 Uiso 0.50 1 calc PR A 1
C38 C 0.10474(11) 0.4373(3) 0.24008(17) 0.0343(9) Uani 1 1 d . . .
C39 C 0.10892(14) 0.4367(4) 0.29205(18) 0.0413(11) Uani 1 1 d . . .
H27 H 0.1300 0.4221 0.3085 0.050 Uiso 1 1 calc R . .
C40 C 0.08147(16) 0.4583(5) 0.3193(2) 0.0562(16) Uani 1 1 d . . .
H28 H 0.0834 0.4564 0.3550 0.067 Uiso 1 1 calc R . .
C41 C 0.05154(16) 0.4823(6) 0.2946(3) 0.071(2) Uani 1 1 d . . .
H29 H 0.0330 0.4985 0.3136 0.086 Uiso 1 1 calc R . .
C42 C 0.04748(15) 0.4835(6) 0.2422(3) 0.0660(19) Uani 1 1 d . . .
H30 H 0.0267 0.5020 0.2257 0.079 Uiso 1 1 calc R . .
C43 C 0.07461(11) 0.4569(4) 0.2147(2) 0.0403(11) Uani 1 1 d . . .
C44 C 0.07420(11) 0.4469(4) 0.15811(19) 0.0390(10) Uani 1 1 d . . .
C45 C 0.06688(17) 0.5603(6) 0.1338(3) 0.0668(18) Uani 1 1 d . . .
C46 C 0.04824(13) 0.3598(5) 0.1391(2) 0.0515(13) Uani 1 1 d . . .
C47 C 0.16762(11) 0.4994(3) 0.16150(18) 0.0334(9) Uani 1 1 d . . .
C48 C 0.16219(13) 0.5324(4) 0.11230(19) 0.0421(11) Uani 1 1 d . . .
H31 H 0.1430 0.5090 0.0927 0.051 Uiso 1 1 calc R . .
C49 C 0.18565(16) 0.6013(5) 0.0920(2) 0.0558(14) Uani 1 1 d . . .
H32 H 0.1826 0.6250 0.0581 0.067 Uiso 1 1 calc R . .
C50 C 0.21330(16) 0.6349(5) 0.1212(3) 0.0596(16) Uani 1 1 d . . .
H33 H 0.2292 0.6811 0.1068 0.072 Uiso 1 1 calc R . .
C51 C 0.21820(13) 0.6032(4) 0.1704(2) 0.0508(13) Uani 1 1 d . . .
H34 H 0.2370 0.6287 0.1902 0.061 Uiso 1 1 calc R . .
C52 C 0.19529(11) 0.5333(4) 0.1911(2) 0.0381(10) Uani 1 1 d . . .
C53 C 0.19637(12) 0.4916(4) 0.2453(2) 0.0402(11) Uani 1 1 d . . .
C54 C 0.18709(14) 0.5885(4) 0.2796(2) 0.0496(13) Uani 1 1 d . . .
C55 C 0.23016(14) 0.4438(5) 0.2630(2) 0.0534(14) Uani 1 1 d . . .
C56 C 0.14218(11) 0.2375(3) 0.19081(16) 0.0308(8) Uani 1 1 d . . .
H35 H 0.1611 0.2123 0.2132 0.037 Uiso 1 1 calc R . .
H36 H 0.1218 0.2061 0.2041 0.037 Uiso 1 1 calc R . .
C57 C 0.14612(11) 0.1862(3) 0.13850(16) 0.0332(9) Uani 1 1 d . . .
C58 C 0.17755(13) 0.2281(4) 0.11468(19) 0.0433(11) Uani 1 1 d . . .
C59 C 0.20744(14) 0.2439(5) 0.1422(2) 0.0528(13) Uani 1 1 d . . .
H37 H 0.2087 0.2302 0.1773 0.063 Uiso 1 1 calc R . .
C60 C 0.23530(17) 0.2787(8) 0.1198(3) 0.085(3) Uani 1 1 d . . .
H38 H 0.2558 0.2866 0.1389 0.102 Uiso 1 1 calc R . .
C61 C 0.2333(2) 0.3025(11) 0.0686(3) 0.124(5) Uani 1 1 d . . .
H39 H 0.2523 0.3282 0.0528 0.149 Uiso 1 1 calc R . .
C62 C 0.2040(2) 0.2887(10) 0.0414(3) 0.105(4) Uani 1 1 d . . .
H40 H 0.2028 0.3049 0.0065 0.127 Uiso 1 1 calc R . .
C63 C 0.17594(15) 0.2514(6) 0.0635(2) 0.0584(16) Uani 1 1 d . . .
H41 H 0.1557 0.2418 0.0439 0.070 Uiso 1 1 calc R . .
C64 C 0.14683(13) 0.0600(4) 0.14698(17) 0.0376(10) Uani 1 1 d . . .
C65 C 0.17485(19) 0.0032(5) 0.1634(4) 0.106(4) Uani 1 1 d . . .
H42 H 0.1952 0.0423 0.1685 0.128 Uiso 1 1 calc R . .
C66 C 0.1743(2) -0.1102(5) 0.1729(5) 0.118(4) Uani 1 1 d . . .
H43 H 0.1937 -0.1464 0.1865 0.141 Uiso 1 1 calc R . .
C67 C 0.14604(17) -0.1691(4) 0.1628(2) 0.0581(15) Uani 1 1 d . . .
H44 H 0.1459 -0.2474 0.1664 0.070 Uiso 1 1 calc R . .
C68 C 0.11805(18) -0.1140(5) 0.1475(3) 0.070(2) Uani 1 1 d . . .
H45 H 0.0979 -0.1540 0.1415 0.085 Uiso 1 1 calc R . .
C69 C 0.11824(16) -0.0005(5) 0.1405(3) 0.0615(17) Uani 1 1 d . . .
H46 H 0.0981 0.0363 0.1309 0.074 Uiso 1 1 calc R . .
As2 As 0.139565(10) 0.39934(3) 0.196330(15) 0.02750(12) Uani 1 1 d . . .
O4 O 0.10483(8) 0.4114(3) 0.14324(11) 0.0335(6) Uani 1 1 d . . .
O5 O 0.17338(8) 0.4064(2) 0.24973(12) 0.0353(7) Uani 1 1 d . . .
O6 O 0.11757(8) 0.2064(3) 0.10579(12) 0.0364(7) Uani 1 1 d . . .
H47 H 0.1121 0.2733 0.1078 0.055 Uiso 1 1 calc R . .
F13 F 0.06816(14) 0.5549(4) 0.08362(19) 0.1016(17) Uani 1 1 d . . .
F14 F 0.03729(13) 0.6013(4) 0.1434(3) 0.1121(19) Uani 1 1 d . . .
F15 F 0.08973(12) 0.6326(3) 0.1499(2) 0.0868(14) Uani 1 1 d . . .
F16 F 0.05019(9) 0.3384(4) 0.09025(13) 0.0695(11) Uani 1 1 d . . .
F17 F 0.05391(10) 0.2649(3) 0.16315(14) 0.0653(10) Uani 1 1 d . . .
F18 F 0.01731(9) 0.3894(4) 0.14677(17) 0.0820(14) Uani 1 1 d . . .
F19 F 0.18630(11) 0.5573(3) 0.32794(13) 0.0698(10) Uani 1 1 d . . .
F20 F 0.20767(10) 0.6744(3) 0.27844(17) 0.0767(12) Uani 1 1 d . . .
F21 F 0.15669(8) 0.6258(2) 0.26593(13) 0.0521(8) Uani 1 1 d . . .
F22 F 0.22924(10) 0.3931(3) 0.30743(16) 0.0732(11) Uani 1 1 d . . .
F23 F 0.24065(9) 0.3694(4) 0.23103(16) 0.0771(12) Uani 1 1 d . . .
F24 F 0.25381(9) 0.5215(3) 0.26841(16) 0.0725(11) Uani 1 1 d . . .

loop_
_atom_site_aniso_label
_atom_site_aniso_U_11
_atom_site_aniso_U_22
_atom_site_aniso_U_33
_atom_site_aniso_U_23
_atom_site_aniso_U_13
_atom_site_aniso_U_12
C1 0.028(2) 0.050(3) 0.0293(19) 0.0007(19) 0.0018(15) 0.0109(18)
C2 0.028(2) 0.067(3) 0.032(2) 0.006(2) 0.0032(17) 0.006(2)
C3 0.039(3) 0.099(5) 0.039(2) 0.011(3) 0.008(2) 0.017(3)
C4 0.043(3) 0.117(6) 0.051(3) 0.005(4) 0.017(3) 0.034(4)
C5 0.056(4) 0.081(4) 0.065(4) -0.002(3) 0.005(3) 0.039(3)
C6 0.040(3) 0.060(3) 0.042(3) -0.003(2) -0.001(2) 0.020(2)
C7 0.042(3) 0.047(3) 0.057(3) 0.009(2) -0.008(2) 0.019(2)
C8 0.048(3) 0.058(3) 0.068(4) 0.027(3) -0.009(3) 0.009(3)
C9 0.059(4) 0.050(3) 0.086(5) 0.000(3) -0.019(3) 0.019(3)
C10 0.026(2) 0.077(4) 0.0266(19) -0.004(2) 0.0015(16) 0.008(2)
C11 0.041(3) 0.095(5) 0.032(2) 0.012(3) 0.001(2) 0.010(3)
C12 0.043(3) 0.146(8) 0.032(3) 0.014(4) 0.001(2) 0.009(4)
C13 0.056(4) 0.124(7) 0.037(3) -0.021(4) 0.001(2) 0.002(4)
C14 0.052(4) 0.110(6) 0.038(3) -0.024(3) -0.001(2) -0.001(3)
C15 0.031(2) 0.072(4) 0.039(2) -0.018(2) -0.0003(18) 0.001(2)
C16 0.032(2) 0.050(3) 0.041(2) -0.019(2) 0.0026(18) -0.0055(19)
C17 0.037(3) 0.071(4) 0.060(3) -0.027(3) 0.004(2) -0.013(3)
C18 0.041(3) 0.045(3) 0.069(4) -0.024(3) 0.003(2) -0.004(2)
C19 0.027(2) 0.042(2) 0.035(2) 0.0083(18) -0.0015(16) 0.0017(17)
C20 0.027(2) 0.041(2) 0.047(2) 0.009(2) 0.0017(18) -0.0006(17)
C21 0.036(2) 0.039(2) 0.037(2) 0.0081(19) 0.0000(17) -0.0017(18)
C22 0.038(6) 0.063(7) 0.067(7) 0.026(6) -0.017(5) -0.023(5)
C23 0.033(6) 0.069(8) 0.082(9) 0.036(7) -0.014(6) -0.012(6)
C24 0.035(8) 0.049(9) 0.054(9) 0.015(6) -0.010(5) -0.013(6)
C25 0.040(6) 0.053(6) 0.068(7) 0.002(5) 0.001(5) -0.022(5)
C26 0.042(6) 0.035(5) 0.061(6) 0.012(4) -0.003(4) -0.012(4)
C27 0.024(2) 0.067(3) 0.043(2) 0.020(2) -0.0015(18) 0.001(2)
C28 0.039(3) 0.079(4) 0.046(3) 0.012(3) 0.004(2) 0.021(3)
C29 0.046(4) 0.129(7) 0.052(3) 0.001(4) 0.008(3) 0.034(4)
C30 0.038(3) 0.170(9) 0.054(4) 0.043(5) 0.013(3) 0.025(4)
C31 0.055(4) 0.117(7) 0.059(4) 0.047(4) 0.002(3) -0.016(4)
C32 0.045(3) 0.079(4) 0.064(3) 0.038(3) -0.005(3) -0.010(3)
O1 0.0353(19) 0.0460(18) 0.0477(18) 0.0112(16) -0.0027(14) 0.0080(14)
O2 0.0357(18) 0.0386(16) 0.0348(15) -0.0063(13) -0.0002(12) -0.0014(13)
O3 0.037(2) 0.0372(18) 0.082(3) 0.0053(18) -0.0034(18) -0.0004(14)
As1 0.0244(2) 0.0416(2) 0.0271(2) 0.00105(17) 0.00143(15) 0.00406(16)
F1 0.077(3) 0.087(3) 0.079(2) 0.044(2) -0.026(2) -0.006(2)
F2 0.047(2) 0.072(2) 0.0536(18) 0.0105(16) -0.0079(14) 0.0006(16)
F3 0.056(2) 0.081(3) 0.102(3) 0.011(2) -0.023(2) 0.035(2)
F4 0.097(4) 0.051(2) 0.118(4) 0.005(2) -0.015(3) -0.005(2)
F5 0.085(3) 0.069(2) 0.124(4) -0.019(3) -0.022(3) 0.044(2)
F6 0.076(3) 0.072(2) 0.091(3) -0.025(2) -0.026(2) 0.026(2)
F7 0.067(3) 0.082(3) 0.076(2) -0.001(2) 0.0153(19) -0.030(2)
F8 0.0310(17) 0.100(3) 0.076(2) -0.026(2) 0.0069(15) -0.0015(17)
F9 0.052(2) 0.111(3) 0.094(3) -0.059(3) 0.012(2) -0.034(2)
F10 0.079(3) 0.0419(17) 0.077(2) -0.0035(17) 0.0037(19) 0.0048(16)
F11 0.066(3) 0.070(2) 0.093(3) -0.049(2) 0.006(2) -0.0011(19)
F12 0.0324(17) 0.0593(19) 0.086(2) -0.0124(18) 0.0023(15) 0.0025(14)
C33 0.036(5) 0.060(6) 0.041(5) -0.010(5) -0.009(4) -0.002(4)
C34 0.049(7) 0.071(7) 0.037(5) -0.001(5) -0.018(4) -0.010(6)
C35 0.040(10) 0.046(9) 0.058(9) 0.022(6) -0.017(7) -0.014(6)
C36 0.033(5) 0.053(6) 0.048(5) 0.007(5) -0.005(4) -0.002(4)
C37 0.035(5) 0.045(5) 0.037(4) 0.002(4) 0.000(4) -0.003(4)
C38 0.029(2) 0.0274(19) 0.047(2) -0.0087(18) 0.0098(17) -0.0091(16)
C39 0.049(3) 0.033(2) 0.043(2) -0.010(2) 0.011(2) -0.016(2)
C40 0.060(4) 0.058(3) 0.053(3) -0.024(3) 0.023(3) -0.029(3)
C41 0.041(3) 0.096(5) 0.081(4) -0.050(4) 0.031(3) -0.027(3)
C42 0.029(3) 0.085(4) 0.085(4) -0.044(4) 0.014(3) -0.010(3)
C43 0.023(2) 0.038(2) 0.061(3) -0.019(2) 0.0067(19) -0.0087(17)
C44 0.020(2) 0.039(2) 0.057(3) -0.002(2) -0.0019(18) -0.0022(17)
C45 0.045(4) 0.056(3) 0.098(5) 0.020(4) -0.004(3) 0.012(3)
C46 0.031(3) 0.068(4) 0.056(3) -0.017(3) 0.004(2) -0.011(2)
C47 0.026(2) 0.0273(19) 0.049(2) -0.0010(18) 0.0105(17) -0.0034(15)
C48 0.041(3) 0.039(2) 0.048(3) 0.002(2) 0.014(2) -0.0054(19)
C49 0.054(4) 0.052(3) 0.064(3) 0.007(3) 0.026(3) -0.007(3)
C50 0.049(3) 0.047(3) 0.086(4) 0.005(3) 0.038(3) -0.014(2)
C51 0.031(3) 0.038(2) 0.084(4) -0.012(3) 0.014(2) -0.0115(19)
C52 0.024(2) 0.029(2) 0.062(3) -0.009(2) 0.0100(19) -0.0043(16)
C53 0.024(2) 0.038(2) 0.058(3) -0.015(2) -0.0017(19) -0.0114(17)
C54 0.040(3) 0.047(3) 0.061(3) -0.023(2) 0.003(2) -0.015(2)
C55 0.036(3) 0.056(3) 0.067(3) -0.018(3) -0.010(2) -0.002(2)
C56 0.032(2) 0.0221(17) 0.038(2) -0.0028(16) 0.0003(16) -0.0026(15)
C57 0.034(2) 0.0271(19) 0.038(2) -0.0082(17) -0.0041(17) -0.0022(16)
C58 0.038(3) 0.044(3) 0.049(3) -0.017(2) 0.007(2) -0.007(2)
C59 0.039(3) 0.067(4) 0.052(3) -0.017(3) 0.001(2) -0.013(2)
C60 0.041(4) 0.145(7) 0.069(4) -0.038(5) 0.010(3) -0.036(4)
C61 0.060(5) 0.244(13) 0.072(5) -0.046(6) 0.033(4) -0.077(7)
C62 0.071(5) 0.198(11) 0.050(3) -0.036(5) 0.023(3) -0.064(6)
C63 0.048(3) 0.085(4) 0.043(3) -0.023(3) 0.012(2) -0.022(3)
C64 0.042(3) 0.029(2) 0.041(2) -0.0116(18) -0.0051(18) -0.0012(18)
C65 0.051(4) 0.030(3) 0.231(11) -0.022(4) -0.054(6) 0.002(3)
C66 0.062(5) 0.036(3) 0.247(13) -0.016(5) -0.054(6) 0.013(3)
C67 0.071(4) 0.028(2) 0.075(4) -0.007(2) -0.003(3) -0.001(2)
C68 0.061(4) 0.044(3) 0.104(5) 0.019(3) -0.015(4) -0.018(3)
C69 0.044(3) 0.044(3) 0.094(5) 0.018(3) -0.016(3) -0.008(2)
As2 0.0225(2) 0.0243(2) 0.0358(2) -0.00326(16) 0.00247(15) -0.00456(14)
O4 0.0253(15) 0.0381(16) 0.0365(15) -0.0009(13) -0.0019(11) -0.0027(12)
O5 0.0325(17) 0.0303(15) 0.0423(16) -0.0039(13) -0.0051(12) -0.0064(12)
O6 0.0358(18) 0.0341(15) 0.0381(16) -0.0043(13) -0.0067(12) -0.0010(13)
F13 0.102(4) 0.104(4) 0.096(3) 0.053(3) -0.015(3) 0.013(3)
F14 0.063(3) 0.091(3) 0.182(5) 0.032(3) 0.005(3) 0.042(3)
F15 0.079(3) 0.0349(17) 0.146(4) 0.015(2) 0.002(3) -0.0032(18)
F16 0.043(2) 0.108(3) 0.0561(19) -0.026(2) -0.0054(15) -0.0129(19)
F17 0.066(2) 0.0547(19) 0.077(2) -0.0180(18) 0.0178(18) -0.0351(17)
F18 0.0243(17) 0.119(3) 0.102(3) -0.054(3) 0.0034(17) -0.0150(19)
F19 0.076(3) 0.074(2) 0.058(2) -0.0273(19) -0.0018(18) -0.004(2)
F20 0.061(2) 0.058(2) 0.113(3) -0.046(2) 0.025(2) -0.0307(18)
F21 0.0430(18) 0.0400(15) 0.075(2) -0.0154(15) 0.0141(15) -0.0014(12)
F22 0.050(2) 0.082(3) 0.083(3) 0.003(2) -0.0248(19) 0.0014(18)
F23 0.042(2) 0.084(3) 0.102(3) -0.038(2) -0.0231(19) 0.0262(19)
F24 0.0319(18) 0.087(3) 0.097(3) -0.022(2) -0.0115(17) -0.0187(17)

loop_
_atom_type_symbol
_atom_type_description
_atom_type_scat_dispersion_real
_atom_type_scat_dispersion_imag
_atom_type_scat_source
C C 0.0033 0.0016 'International Tables Vol C Tables 4.2.6.8 and 6.1.1.4'
H H 0.0000 0.0000 'International Tables Vol C Tables 4.2.6.8 and 6.1.1.4'
F F 0.0171 0.0103 'International Tables Vol C Tables 4.2.6.8 and 6.1.1.4'
O O 0.0106 0.0060 'International Tables Vol C Tables 4.2.6.8 and 6.1.1.4'
As As 0.0499 2.0058 'International Tables Vol C Tables 4.2.6.8 and 6.1.1.4'

loop_
_geom_angle_atom_site_label_1
_geom_angle_atom_site_label_2
_geom_angle_atom_site_label_3
_geom_angle
C6 C1 C2 121.9(4)
C6 C1 As1 113.9(4)
C2 C1 As1 124.1(4)
C3 C2 C1 118.0(5)
C3 C2 H1 121.0
C1 C2 H1 121.0
C4 C3 C2 120.4(6)
C4 C3 H2 119.8
C2 C3 H2 119.8
C3 C4 C5 121.6(5)
C3 C4 H3 119.2
C5 C4 H3 119.2
C4 C5 C6 119.2(6)
C4 C5 H4 120.4
C6 C5 H4 120.4
C1 C6 C5 118.8(6)
C1 C6 C7 114.5(4)
C5 C6 C7 126.6(5)
O1 C7 C6 110.4(4)
O1 C7 C9 106.8(5)
C6 C7 C9 111.8(5)
O1 C7 C8 108.1(5)
C6 C7 C8 108.2(5)
C9 C7 C8 111.5(4)
F2 C8 F3 108.2(5)
F2 C8 F1 105.5(5)
F3 C8 F1 108.3(5)
F2 C8 C7 110.5(4)
F3 C8 C7 112.7(5)
F1 C8 C7 111.4(5)
F6 C9 F5 108.0(6)
F6 C9 F4 106.9(6)
F5 C9 F4 107.0(5)
F6 C9 C7 110.3(5)
F5 C9 C7 113.5(6)
F4 C9 C7 110.9(6)
C15 C10 C11 122.7(5)
C15 C10 As1 112.9(4)
C11 C10 As1 124.3(5)
C10 C11 C12 116.8(7)
C10 C11 H5 121.6
C12 C11 H5 121.6
C13 C12 C11 120.4(6)
C13 C12 H6 119.8
C11 C12 H6 119.8
C12 C13 C14 122.0(6)
C12 C13 H7 119.0
C14 C13 H7 119.0
C13 C14 C15 117.9(7)
C13 C14 H8 121.0
C15 C14 H8 121.0
C10 C15 C14 120.1(6)
C10 C15 C16 115.2(4)
C14 C15 C16 124.7(6)
O2 C16 C15 110.7(4)
O2 C16 C17 108.0(4)
C15 C16 C17 110.8(4)
O2 C16 C18 105.8(4)
C15 C16 C18 111.6(4)
C17 C16 C18 109.7(5)
F7 C17 F9 108.3(5)
F7 C17 F8 107.5(5)
F9 C17 F8 105.9(5)
F7 C17 C16 113.2(5)
F9 C17 C16 113.1(5)
F8 C17 C16 108.4(5)
F10 C18 F12 107.7(5)
F10 C18 F11 107.7(5)
F12 C18 F11 106.6(5)
F10 C18 C16 113.0(5)
F12 C18 C16 109.1(4)
F11 C18 C16 112.4(5)
C20 C19 As1 120.2(3)
C20 C19 H9 107.3
As1 C19 H9 107.3
C20 C19 H10 107.3
As1 C19 H10 107.3
H9 C19 H10 106.9
O3 C20 C27 111.5(4)
O3 C20 C19 109.4(4)
C27 C20 C19 111.4(4)
O3 C20 C21 104.8(4)
C27 C20 C21 112.0(4)
C19 C20 C21 107.5(4)
C33 C21 C22 60.9(8)
C33 C21 C37 121.9(7)
C22 C21 C37 74.4(7)
C33 C21 C26 93.6(7)
C22 C21 C26 112.1(7)
C37 C21 C26 69.9(6)
C33 C21 C20 114.7(6)
C22 C21 C20 130.9(6)
C37 C21 C20 122.6(5)
C26 C21 C20 117.0(5)
C21 C22 C23 125.8(10)
C21 C22 H11 117.1
C23 C22 H11 117.1
C24 C23 C22 119.7(14)
C24 C23 H12 120.2
C22 C23 H12 120.2
C23 C24 C25 120.4(15)
C23 C24 H13 119.8
C25 C24 H13 119.8
C24 C25 C26 120.4(11)
C24 C25 H14 119.8
C26 C25 H14 119.8
C25 C26 C21 121.5(9)
C25 C26 H15 119.3
C21 C26 H15 119.3
C28 C27 C32 118.3(5)
C28 C27 C20 121.7(5)
C32 C27 C20 120.0(6)
C27 C28 C29 120.9(6)
C27 C28 H16 119.6
C29 C28 H16 119.6
C30 C29 C28 120.4(8)
C30 C29 H17 119.8
C28 C29 H17 119.8
C31 C30 C29 119.8(7)
C31 C30 H18 120.1
C29 C30 H18 120.1
C30 C31 C32 120.9(7)
C30 C31 H19 119.6
C32 C31 H19 119.6
C27 C32 C31 119.8(7)
C27 C32 H20 120.1
C31 C32 H20 120.1
C7 O1 As1 114.7(3)
C16 O2 As1 115.8(3)
C20 O3 H21 109.5
O2 As1 C1 92.33(18)
O2 As1 O1 174.23(15)
C1 As1 O1 84.28(18)
O2 As1 C10 84.5(2)
C1 As1 C10 125.7(2)
O1 As1 C10 93.7(2)
O2 As1 C19 90.27(17)
C1 As1 C19 115.01(19)
O1 As1 C19 95.39(17)
C10 As1 C19 119.22(19)
C21 C33 C34 118.9(10)
C21 C33 H22 120.5
C34 C33 H22 120.5
C35 C34 C33 120.8(12)
C35 C34 H23 119.6
C33 C34 H23 119.6
C34 C35 C36 118.7(13)
C34 C35 H24 120.6
C36 C35 H24 120.6
C37 C36 C35 120.5(11)
C37 C36 H25 119.8
C35 C36 H25 119.8
C36 C37 C21 118.6(9)
C36 C37 H26 120.7
C21 C37 H26 120.7
C43 C38 C39 122.8(4)
C43 C38 As2 113.4(3)
C39 C38 As2 123.6(4)
C38 C39 C40 118.2(5)
C38 C39 H27 120.9
C40 C39 H27 120.9
C41 C40 C39 119.7(5)
C41 C40 H28 120.2
C39 C40 H28 120.2
C40 C41 C42 121.9(5)
C40 C41 H29 119.0
C42 C41 H29 119.0
C43 C42 C41 118.5(6)
C43 C42 H30 120.8
C41 C42 H30 120.8
C38 C43 C42 118.7(5)
C38 C43 C44 115.6(4)
C42 C43 C44 125.7(5)
O4 C44 C43 110.7(4)
O4 C44 C45 107.8(4)
C43 C44 C45 110.0(5)
O4 C44 C46 107.0(4)
C43 C44 C46 110.3(4)
C45 C44 C46 111.0(5)
F15 C45 F14 107.9(6)
F15 C45 F13 106.7(6)
F14 C45 F13 107.4(6)
F15 C45 C44 109.7(5)
F14 C45 C44 113.6(6)
F13 C45 C44 111.1(6)
F17 C46 F18 107.1(5)
F17 C46 F16 106.6(5)
F18 C46 F16 108.4(5)
F17 C46 C44 109.6(4)
F18 C46 C44 113.1(5)
F16 C46 C44 111.8(4)
C48 C47 C52 122.1(4)
C48 C47 As2 125.2(4)
C52 C47 As2 112.6(3)
C47 C48 C49 118.1(5)
C47 C48 H31 121.0
C49 C48 H31 121.0
C50 C49 C48 120.1(6)
C50 C49 H32 120.0
C48 C49 H32 120.0
C51 C50 C49 121.4(5)
C51 C50 H33 119.3
C49 C50 H33 119.3
C50 C51 C52 119.3(5)
C50 C51 H34 120.4
C52 C51 H34 120.4
C47 C52 C51 119.0(5)
C47 C52 C53 114.6(4)
C51 C52 C53 126.4(5)
O5 C53 C55 106.4(4)
O5 C53 C52 110.0(4)
C55 C53 C52 112.9(4)
O5 C53 C54 108.7(4)
C55 C53 C54 110.3(4)
C52 C53 C54 108.5(4)
F20 C54 F21 107.1(5)
F20 C54 F19 107.0(4)
F21 C54 F19 106.3(5)
F20 C54 C53 113.7(5)
F21 C54 C53 110.2(4)
F19 C54 C53 112.2(5)
F23 C55 F22 106.8(5)
F23 C55 F24 106.8(5)
F22 C55 F24 106.4(5)
F23 C55 C53 111.8(4)
F22 C55 C53 111.9(5)
F24 C55 C53 112.7(5)
C57 C56 As2 118.4(3)
C57 C56 H35 107.7
As2 C56 H35 107.7
C57 C56 H36 107.7
As2 C56 H36 107.7
H35 C56 H36 107.1
O6 C57 C58 110.3(4)
O6 C57 C64 105.5(3)
C58 C57 C64 112.2(4)
O6 C57 C56 111.2(4)
C58 C57 C56 112.0(3)
C64 C57 C56 105.4(4)
C59 C58 C63 118.6(5)
C59 C58 C57 122.6(5)
C63 C58 C57 118.8(4)
C60 C59 C58 121.4(6)
C60 C59 H37 119.3
C58 C59 H37 119.3
C59 C60 C61 119.4(6)
C59 C60 H38 120.3
C61 C60 H38 120.3
C62 C61 C60 119.7(6)
C62 C61 H39 120.1
C60 C61 H39 120.1
C61 C62 C63 121.3(7)
C61 C62 H40 119.4
C63 C62 H40 119.4
C62 C63 C58 119.6(6)
C62 C63 H41 120.2
C58 C63 H41 120.2
C69 C64 C65 116.5(5)
C69 C64 C57 120.1(5)
C65 C64 C57 123.3(5)
C64 C65 C66 121.7(6)
C64 C65 H42 119.1
C66 C65 H42 119.1
C67 C66 C65 120.2(7)
C67 C66 H43 119.9
C65 C66 H43 119.9
C68 C67 C66 118.6(5)
C68 C67 H44 120.7
C66 C67 H44 120.7
C67 C68 C69 121.1(6)
C67 C68 H45 119.5
C69 C68 H45 119.5
C64 C69 C68 121.6(6)
C64 C69 H46 119.2
C68 C69 H46 119.2
O5 As2 C47 85.29(17)
O5 As2 C38 92.96(17)
C47 As2 C38 127.66(18)
O5 As2 O4 173.07(13)
C47 As2 O4 91.19(17)
C38 As2 O4 84.45(17)
O5 As2 C56 93.51(15)
C47 As2 C56 123.36(18)
C38 As2 C56 108.96(18)
O4 As2 C56 93.42(15)
C44 O4 As2 115.6(3)
C53 O5 As2 114.7(3)
C57 O6 H47 109.5

loop_
_geom_bond_atom_site_label_1
_geom_bond_atom_site_label_2
_geom_bond_distance
C1 C6 1.382(7)
C1 C2 1.394(7)
C1 As1 1.931(4)
C2 C3 1.390(7)
C2 H1 0.9500
C3 C4 1.366(10)
C3 H2 0.9500
C4 C5 1.381(10)
C4 H3 0.9500
C5 C6 1.397(8)
C5 H4 0.9500
C6 C7 1.520(8)
C7 O1 1.398(6)
C7 C9 1.530(9)
C7 C8 1.559(7)
C8 F2 1.328(8)
C8 F3 1.330(7)
C8 F1 1.352(7)
C9 F6 1.323(7)
C9 F5 1.332(8)
C9 F4 1.345(9)
C10 C15 1.374(8)
C10 C11 1.379(8)
C10 As1 1.938(4)
C11 C12 1.431(9)
C11 H5 0.9500
C12 C13 1.372(12)
C12 H6 0.9500
C13 C14 1.379(11)
C13 H7 0.9500
C14 C15 1.411(7)
C14 H8 0.9500
C15 C16 1.510(8)
C16 O2 1.379(5)
C16 C17 1.547(7)
C16 C18 1.558(7)
C17 F7 1.333(8)
C17 F9 1.336(6)
C17 F8 1.351(7)
C18 F10 1.319(7)
C18 F12 1.343(6)
C18 F11 1.345(6)
C19 C20 1.533(6)
C19 As1 1.951(4)
C19 H9 0.9900
C19 H10 0.9900
C20 O3 1.421(6)
C20 C27 1.529(7)
C20 C21 1.540(6)
C21 C33 1.354(11)
C21 C22 1.361(12)
C21 C37 1.382(11)
C21 C26 1.500(10)
C22 C23 1.403(15)
C22 H11 0.9500
C23 C24 1.345(16)
C23 H12 0.9500
C24 C25 1.38(2)
C24 H13 0.9500
C25 C26 1.383(15)
C25 H14 0.9500
C26 H15 0.9500
C27 C28 1.384(9)
C27 C32 1.399(8)
C28 C29 1.399(8)
C28 H16 0.9500
C29 C30 1.374(12)
C29 H17 0.9500
C30 C31 1.358(13)
C30 H18 0.9500
C31 C32 1.412(10)
C31 H19 0.9500
C32 H20 0.9500
O1 As1 1.937(3)
O2 As1 1.914(3)
O3 H21 0.8400
C33 C34 1.390(14)
C33 H22 0.9500
C34 C35 1.38(2)
C34 H23 0.9500
C35 C36 1.40(2)
C35 H24 0.9500
C36 C37 1.382(13)
C36 H25 0.9500
C37 H26 0.9500
C38 C43 1.376(7)
C38 C39 1.387(7)
C38 As2 1.938(4)
C39 C40 1.388(7)
C39 H27 0.9500
C40 C41 1.373(10)
C40 H28 0.9500
C41 C42 1.398(10)
C41 H29 0.9500
C42 C43 1.393(7)
C42 H30 0.9500
C43 C44 1.516(7)
C44 O4 1.390(5)
C44 C45 1.536(8)
C44 C46 1.549(7)
C45 F15 1.323(8)
C45 F14 1.334(8)
C45 F13 1.345(9)
C46 F17 1.327(8)
C46 F18 1.328(6)
C46 F16 1.337(6)
C47 C48 1.378(7)
C47 C52 1.391(6)
C47 As2 1.933(4)
C48 C49 1.395(7)
C48 H31 0.9500
C49 C50 1.383(10)
C49 H32 0.9500
C50 C51 1.373(9)
C50 H33 0.9500
C51 C52 1.391(6)
C51 H34 0.9500
C52 C53 1.531(8)
C53 O5 1.395(5)
C53 C55 1.529(7)
C53 C54 1.546(7)
C54 F20 1.331(6)
C54 F21 1.338(7)
C54 F19 1.346(7)
C55 F23 1.326(7)
C55 F22 1.338(7)
C55 F24 1.341(6)
C56 C57 1.545(6)
C56 As2 1.963(4)
C56 H35 0.9900
C56 H36 0.9900
C57 O6 1.424(5)
C57 C58 1.540(7)
C57 C64 1.540(6)
C58 C59 1.387(7)
C58 C63 1.393(8)
C59 C60 1.373(8)
C59 H37 0.9500
C60 C61 1.393(11)
C60 H38 0.9500
C61 C62 1.359(11)
C61 H39 0.9500
C62 C63 1.386(9)
C62 H40 0.9500
C63 H41 0.9500
C64 C69 1.369(7)
C64 C65 1.372(8)
C65 C66 1.394(9)
C65 H42 0.9500
C66 C67 1.356(10)
C66 H43 0.9500
C67 C68 1.353(9)
C67 H44 0.9500
C68 C69 1.383(8)
C68 H45 0.9500
C69 H46 0.9500
As2 O5 1.915(3)
As2 O4 1.938(3)
O6 H47 0.8400

loop_
_geom_torsion_atom_site_label_1
_geom_torsion_atom_site_label_2
_geom_torsion_atom_site_label_3
_geom_torsion_atom_site_label_4
_geom_torsion
C6 C1 C2 C3 -0.2(8)
As1 C1 C2 C3 176.4(4)
C1 C2 C3 C4 1.3(9)
C2 C3 C4 C5 -0.3(11)
C3 C4 C5 C6 -1.9(11)
C2 C1 C6 C5 -2.0(8)
As1 C1 C6 C5 -178.9(5)
C2 C1 C6 C7 179.5(5)
As1 C1 C6 C7 2.6(6)
C4 C5 C6 C1 3.0(10)
C4 C5 C6 C7 -178.7(6)
C1 C6 C7 O1 -12.2(7)
C5 C6 C7 O1 169.4(6)
C1 C6 C7 C9 -131.0(5)
C5 C6 C7 C9 50.6(8)
C1 C6 C7 C8 105.9(5)
C5 C6 C7 C8 -72.6(8)
O1 C7 C8 F2 61.7(6)
C6 C7 C8 F2 -57.8(6)
C9 C7 C8 F2 178.8(6)
O1 C7 C8 F3 -177.1(5)
C6 C7 C8 F3 63.4(6)
C9 C7 C8 F3 -60.0(7)
O1 C7 C8 F1 -55.3(6)
C6 C7 C8 F1 -174.8(5)
C9 C7 C8 F1 61.8(7)
O1 C7 C9 F6 -69.5(7)
C6 C7 C9 F6 51.3(8)
C8 C7 C9 F6 172.6(6)
O1 C7 C9 F5 169.2(5)
C6 C7 C9 F5 -70.0(7)
C8 C7 C9 F5 51.3(8)
O1 C7 C9 F4 48.7(6)
C6 C7 C9 F4 169.5(5)
C8 C7 C9 F4 -69.2(7)
C15 C10 C11 C12 -0.2(8)
As1 C10 C11 C12 175.5(4)
C10 C11 C12 C13 1.1(9)
C11 C12 C13 C14 -0.5(10)
C12 C13 C14 C15 -1.0(10)
C11 C10 C15 C14 -1.3(8)
As1 C10 C15 C14 -177.5(4)
C11 C10 C15 C16 178.9(5)
As1 C10 C15 C16 2.7(6)
C13 C14 C15 C10 1.9(9)
C13 C14 C15 C16 -178.3(6)
C10 C15 C16 O2 -8.6(6)
C14 C15 C16 O2 171.6(5)
C10 C15 C16 C17 111.2(5)
C14 C15 C16 C17 -68.6(7)
C10 C15 C16 C18 -126.2(5)
C14 C15 C16 C18 54.0(7)
O2 C16 C17 F7 -53.8(6)
C15 C16 C17 F7 -175.2(5)
C18 C16 C17 F7 61.1(6)
O2 C16 C17 F9 -177.5(5)
C15 C16 C17 F9 61.1(7)
C18 C16 C17 F9 -62.6(7)
O2 C16 C17 F8 65.4(6)
C15 C16 C17 F8 -56.0(5)
C18 C16 C17 F8 -179.7(4)
O2 C16 C18 F10 55.7(5)
C15 C16 C18 F10 176.2(4)
C17 C16 C18 F10 -60.6(5)
O2 C16 C18 F12 -64.1(6)
C15 C16 C18 F12 56.4(6)
C17 C16 C18 F12 179.6(4)
O2 C16 C18 F11 177.9(5)
C15 C16 C18 F11 -61.6(6)
C17 C16 C18 F11 61.6(6)
As1 C19 C20 O3 71.1(5)
As1 C19 C20 C27 -52.6(5)
As1 C19 C20 C21 -175.6(3)
O3 C20 C21 C33 56.5(7)
C27 C20 C21 C33 177.5(6)
C19 C20 C21 C33 -59.9(7)
O3 C20 C21 C22 128.3(10)
C27 C20 C21 C22 -110.6(10)
C19 C20 C21 C22 12.0(11)
O3 C20 C21 C37 -134.1(6)
C27 C20 C21 C37 -13.1(8)
C19 C20 C21 C37 109.6(7)
O3 C20 C21 C26 -51.7(7)
C27 C20 C21 C26 69.4(7)
C19 C20 C21 C26 -168.0(6)
C33 C21 C22 C23 -84.4(15)
C37 C21 C22 C23 57.1(15)
C26 C21 C22 C23 -3.0(18)
C20 C21 C22 C23 177.0(11)
C21 C22 C23 C24 3(2)
C22 C23 C24 C25 -2(3)
C23 C24 C25 C26 2(2)
C24 C25 C26 C21 -1.9(19)
C33 C21 C26 C25 62.4(12)
C22 C21 C26 C25 2.5(14)
C37 C21 C26 C25 -60.3(11)
C20 C21 C26 C25 -177.5(9)
O3 C20 C27 C28 -170.7(5)
C19 C20 C27 C28 -48.2(6)
C21 C20 C27 C28 72.2(6)
O3 C20 C27 C32 11.1(6)
C19 C20 C27 C32 133.6(5)
C21 C20 C27 C32 -106.0(5)
C32 C27 C28 C29 -2.6(9)
C20 C27 C28 C29 179.1(5)
C27 C28 C29 C30 0.9(10)
C28 C29 C30 C31 1.9(11)
C29 C30 C31 C32 -2.9(11)
C28 C27 C32 C31 1.6(8)
C20 C27 C32 C31 179.8(5)
C30 C31 C32 C27 1.2(10)
C6 C7 O1 As1 16.3(5)
C9 C7 O1 As1 138.1(4)
C8 C7 O1 As1 -101.8(4)
C15 C16 O2 As1 10.7(5)
C17 C16 O2 As1 -110.8(4)
C18 C16 O2 As1 131.8(4)
C16 O2 As1 C1 117.9(3)
C16 O2 As1 O1 63.9(15)
C16 O2 As1 C10 -7.8(3)
C16 O2 As1 C19 -127.1(3)
C6 C1 As1 O2 -170.2(4)
C2 C1 As1 O2 12.9(4)
C6 C1 As1 O1 5.1(4)
C2 C1 As1 O1 -171.8(4)
C6 C1 As1 C10 -85.3(5)
C2 C1 As1 C10 97.8(5)
C6 C1 As1 C19 98.4(4)
C2 C1 As1 C19 -78.5(5)
C7 O1 As1 O2 41.8(15)
C7 O1 As1 C1 -12.5(4)
C7 O1 As1 C10 113.0(4)
C7 O1 As1 C19 -127.2(4)
C15 C10 As1 O2 2.5(4)
C11 C10 As1 O2 -173.6(5)
C15 C10 As1 C1 -86.5(4)
C11 C10 As1 C1 97.5(5)
C15 C10 As1 O1 -172.0(4)
C11 C10 As1 O1 11.9(5)
C15 C10 As1 C19 89.7(4)
C11 C10 As1 C19 -86.4(5)
C20 C19 As1 O2 149.0(4)
C20 C19 As1 C1 -118.3(4)
C20 C19 As1 O1 -32.1(4)
C20 C19 As1 C10 65.1(5)
C22 C21 C33 C34 53.0(11)
C37 C21 C33 C34 8.1(14)
C26 C21 C33 C34 -60.4(11)
C20 C21 C33 C34 177.6(9)
C21 C33 C34 C35 -2.4(19)
C33 C34 C35 C36 -1(2)
C34 C35 C36 C37 0(2)
C35 C36 C37 C21 5.3(16)
C33 C21 C37 C36 -9.5(13)
C22 C21 C37 C36 -49.3(10)
C26 C21 C37 C36 71.9(9)
C20 C21 C37 C36 -178.2(7)
C43 C38 C39 C40 -0.8(7)
As2 C38 C39 C40 -175.7(4)
C38 C39 C40 C41 -1.8(8)
C39 C40 C41 C42 1.4(10)
C40 C41 C42 C43 1.5(10)
C39 C38 C43 C42 3.7(7)
As2 C38 C43 C42 179.1(4)
C39 C38 C43 C44 -176.2(4)
As2 C38 C43 C44 -0.7(5)
C41 C42 C43 C38 -3.9(9)
C41 C42 C43 C44 175.9(5)
C38 C43 C44 O4 4.2(6)
C42 C43 C44 O4 -175.6(5)
C38 C43 C44 C45 -114.8(5)
C42 C43 C44 C45 65.4(7)
C38 C43 C44 C46 122.5(5)
C42 C43 C44 C46 -57.3(7)
O4 C44 C45 F15 -62.0(7)
C43 C44 C45 F15 58.9(7)
C46 C44 C45 F15 -178.9(5)
O4 C44 C45 F14 177.1(6)
C43 C44 C45 F14 -62.1(7)
C46 C44 C45 F14 60.2(8)
O4 C44 C45 F13 55.8(6)
C43 C44 C45 F13 176.7(5)
C46 C44 C45 F13 -61.1(7)
O4 C44 C46 F17 66.7(5)
C43 C44 C46 F17 -53.9(6)
C45 C44 C46 F17 -175.9(5)
O4 C44 C46 F18 -174.0(5)
C43 C44 C46 F18 65.5(6)
C45 C44 C46 F18 -56.6(7)
O4 C44 C46 F16 -51.3(6)
C43 C44 C46 F16 -171.9(5)
C45 C44 C46 F16 66.0(7)
C52 C47 C48 C49 0.6(7)
As2 C47 C48 C49 -177.1(4)
C47 C48 C49 C50 -0.4(8)
C48 C49 C50 C51 -0.8(9)
C49 C50 C51 C52 1.7(9)
C48 C47 C52 C51 0.2(7)
As2 C47 C52 C51 178.3(4)
C48 C47 C52 C53 177.8(4)
As2 C47 C52 C53 -4.1(5)
C50 C51 C52 C47 -1.4(7)
C50 C51 C52 C53 -178.7(5)
C47 C52 C53 O5 14.5(6)
C51 C52 C53 O5 -168.0(4)
C47 C52 C53 C55 133.2(4)
C51 C52 C53 C55 -49.4(6)
C47 C52 C53 C54 -104.2(4)
C51 C52 C53 C54 73.2(6)
O5 C53 C54 F20 179.7(5)
C55 C53 C54 F20 63.4(7)
C52 C53 C54 F20 -60.7(6)
O5 C53 C54 F21 -60.1(6)
C55 C53 C54 F21 -176.3(5)
C52 C53 C54 F21 59.5(5)
O5 C53 C54 F19 58.2(6)
C55 C53 C54 F19 -58.1(6)
C52 C53 C54 F19 177.8(4)
O5 C53 C55 F23 69.7(6)
C52 C53 C55 F23 -51.0(6)
C54 C53 C55 F23 -172.6(5)
O5 C53 C55 F22 -50.0(6)
C52 C53 C55 F22 -170.8(4)
C54 C53 C55 F22 67.7(6)
O5 C53 C55 F24 -169.9(5)
C52 C53 C55 F24 69.4(6)
C54 C53 C55 F24 -52.2(7)
As2 C56 C57 O6 -65.4(4)
As2 C56 C57 C58 58.6(5)
As2 C56 C57 C64 -179.2(3)
O6 C57 C58 C59 164.1(5)
C64 C57 C58 C59 -78.7(6)
C56 C57 C58 C59 39.6(7)
O6 C57 C58 C63 -15.8(6)
C64 C57 C58 C63 101.5(6)
C56 C57 C58 C63 -140.2(5)
C63 C58 C59 C60 -1.8(10)
C57 C58 C59 C60 178.4(6)
C58 C59 C60 C61 2.2(13)
C59 C60 C61 C62 -1.4(17)
C60 C61 C62 C63 0.1(18)
C61 C62 C63 C58 0.4(15)
C59 C58 C63 C62 0.5(10)
C57 C58 C63 C62 -179.7(7)
O6 C57 C64 C69 -23.4(6)
C58 C57 C64 C69 -143.6(5)
C56 C57 C64 C69 94.3(6)
O6 C57 C64 C65 159.9(7)
C58 C57 C64 C65 39.7(8)
C56 C57 C64 C65 -82.4(8)
C69 C64 C65 C66 0.1(15)
C57 C64 C65 C66 177.0(9)
C64 C65 C66 C67 4.4(19)
C65 C66 C67 C68 -5.6(16)
C66 C67 C68 C69 2.3(13)
C65 C64 C69 C68 -3.4(11)
C57 C64 C69 C68 179.6(6)
C67 C68 C69 C64 2.3(12)
C48 C47 As2 O5 173.2(4)
C52 C47 As2 O5 -4.8(3)
C48 C47 As2 C38 -96.7(4)
C52 C47 As2 C38 85.3(4)
C48 C47 As2 O4 -12.8(4)
C52 C47 As2 O4 169.2(3)
C48 C47 As2 C56 82.1(4)
C52 C47 As2 C56 -95.9(4)
C43 C38 As2 O5 171.6(3)
C39 C38 As2 O5 -13.0(4)
C43 C38 As2 C47 85.3(4)
C39 C38 As2 C47 -99.3(4)
C43 C38 As2 O4 -2.0(3)
C39 C38 As2 O4 173.5(4)
C43 C38 As2 C56 -93.7(4)
C39 C38 As2 C56 81.7(4)
C57 C56 As2 O5 -129.1(3)
C57 C56 As2 C47 -42.4(4)
C57 C56 As2 C38 136.6(3)
C57 C56 As2 O4 51.3(3)
C43 C44 O4 As2 -5.8(5)
C45 C44 O4 As2 114.5(4)
C46 C44 O4 As2 -126.1(4)
O5 As2 O4 C44 -63.8(12)
C47 As2 O4 C44 -123.2(3)
C38 As2 O4 C44 4.5(3)
C56 As2 O4 C44 113.3(3)
C55 C53 O5 As2 -141.0(3)
C52 C53 O5 As2 -18.4(5)
C54 C53 O5 As2 100.2(4)
C47 As2 O5 C53 13.7(3)
C38 As2 O5 C53 -113.9(3)
O4 As2 O5 C53 -46.0(13)
C56 As2 O5 C53 136.9(3)
